data_4307901
loop_
_publ_author_name
'Ranko P. Bontchev'
'Eugene L. Venturini'
'May Nyman'

_publ_section_title
;
Copper-Linked Hexaniobate Lindqvist Clusters Variations on a Theme
;
_journal_name_full 'Inorganic Chemistry'
_journal_page_first 4483
_journal_page_last 4491
_journal_paper_doi 10.1021/ic0624118
_journal_volume 46
_journal_year 2007
_chemical_formula_sum 'C4 H26.5 Cu N4 Nb3 O17 Rb'
_chemical_formula_weight 830.53
_chemical_name_common 'rubidium copper niobate'
_chemical_name_systematic
;
 ?
;
_space_group_IT_number 2
_symmetry_cell_setting triclinic
_symmetry_space_group_name_Hall '-P 1'
_symmetry_space_group_name_H-M 'P -1'
_atom_sites_solution_hydrogens geom
_atom_sites_solution_primary direct
_atom_sites_solution_secondary difmap
_audit_creation_method SHELXL-97
_cell_angle_alpha 88.9170(10)
_cell_angle_beta 89.4450(10)
_cell_angle_gamma 61.6010(10)
_cell_formula_units_Z 4
_cell_length_a 11.9708(13)
_cell_length_b 12.3451(13)
_cell_length_c 17.4481(19)
_cell_measurement_temperature 293(2)
_cell_volume 2267.8(4)
_computing_structure_refinement 'SHELXL-97 (Sheldrick, 1997)'
_diffrn_ambient_temperature 293(2)
_diffrn_measured_fraction_theta_full 0.907
_diffrn_measured_fraction_theta_max 0.907
_diffrn_radiation_monochromator graphite
_diffrn_radiation_source 'fine-focus sealed tube'
_diffrn_radiation_type MoK\a
_diffrn_radiation_wavelength 0.71073
_diffrn_reflns_av_R_equivalents 0.0194
_diffrn_reflns_av_sigmaI/netI 0.0264
_diffrn_reflns_limit_h_max 14
_diffrn_reflns_limit_h_min -14
_diffrn_reflns_limit_k_max 15
_diffrn_reflns_limit_k_min -14
_diffrn_reflns_limit_l_max 21
_diffrn_reflns_limit_l_min -21
_diffrn_reflns_number 19886
_diffrn_reflns_theta_full 26.03
_diffrn_reflns_theta_max 26.03
_diffrn_reflns_theta_min 1.93
_exptl_absorpt_coefficient_mu 4.615
_exptl_crystal_colour purple
_exptl_crystal_density_diffrn 2.433
_exptl_crystal_density_method 'not measured'
_exptl_crystal_description prism
_exptl_crystal_F_000 1614
_exptl_crystal_size_max 0.16
_exptl_crystal_size_mid 0.15
_exptl_crystal_size_min 0.15
_refine_diff_density_max 1.251
_refine_diff_density_min -1.548
_refine_diff_density_rms 0.115
_refine_ls_extinction_coef 0.00000(6)
_refine_ls_extinction_expression Fc^*^=kFc[1+0.001xFc^2^\l^3^/sin(2\q)]^-1/4^
_refine_ls_extinction_method SHELXL
_refine_ls_goodness_of_fit_ref 1.034
_refine_ls_hydrogen_treatment mixed
_refine_ls_matrix_type full
_refine_ls_number_parameters 754
_refine_ls_number_reflns 8107
_refine_ls_number_restraints 0
_refine_ls_restrained_S_all 1.034
_refine_ls_R_factor_all 0.0305
_refine_ls_R_factor_gt 0.0273
_refine_ls_shift/su_max 0.014
_refine_ls_shift/su_mean 0.009
_refine_ls_structure_factor_coef Fsqd
_refine_ls_weighting_details 'calc w=1/[\s^2^(Fo^2^)+(0.0306P)^2^+7.5869P] where P=(Fo^2^+2Fc^2^)/3'
_refine_ls_weighting_scheme calc
_refine_ls_wR_factor_gt 0.0671
_refine_ls_wR_factor_ref 0.0687
_reflns_number_gt 7466
_reflns_number_total 8107
_reflns_threshold_expression >2sigma(I)
_cod_data_source_file ic0624118-file001.cif
_cod_data_source_block b
_cod_depositor_comments
;
The following automatic conversions were performed:
'_symmetry_cell_setting' value 'Triclinic' changed to 'triclinic'
according to '/home/saulius/struct/CIF-dictionaries/cif_core.dic'
dictionary named 'cif_core.dic' version 2.4.1 from 2010-06-29.

Automatic conversion script
Id: cif_fix_enum 1527 2010-12-29 10:47:43Z saulius 
;
_cod_original_formula_sum 'C4 H26.50 Cu N4 Nb3 O17 Rb'
_cod_database_code 4307901

loop_
_symmetry_equiv_pos_as_xyz
'x, y, z'
'-x, -y, -z'

loop_
_atom_site_label
_atom_site_type_symbol
_atom_site_fract_x
_atom_site_fract_y
_atom_site_fract_z
_atom_site_U_iso_or_equiv
_atom_site_adp_type
_atom_site_occupancy
_atom_site_symmetry_multiplicity
_atom_site_calc_flag
_atom_site_refinement_flags
_atom_site_disorder_assembly
_atom_site_disorder_group
Nb1 Nb 0.85719(3) 0.60459(3) 0.709301(18) 0.00907(8) Uani 1 1 d . . .
Nb2 Nb 1.16849(3) 0.50303(3) 0.690520(18) 0.00918(8) Uani 1 1 d . . .
Nb3 Nb 1.06304(3) 0.36627(3) 0.814282(18) 0.00947(8) Uani 1 1 d . . .
Nb4 Nb 1.18804(3) 0.55739(3) 0.876459(18) 0.01038(8) Uani 1 1 d . . .
Nb5 Nb 0.98215(3) 0.78129(3) 0.761339(18) 0.01013(8) Uani 1 1 d . . .
Nb6 Nb 0.87482(3) 0.66002(3) 0.894700(18) 0.00939(8) Uani 1 1 d . . .
Cu1 Cu 1.0000 0.0000 1.0000 0.01280(14) Uani 1 2 d S . .
Cu2 Cu 1.55472(5) 0.10144(4) 0.72075(3) 0.02031(12) Uani 1 1 d . . .
Cu3 Cu 1.0000 0.5000 0.5000 0.02305(17) Uani 1 2 d S . .
Rb1 Rb 1.32328(5) -0.26357(6) 0.73573(4) 0.03589(16) Uani 0.90 1 d P . .
Rb1A Rb 1.3526(6) -0.3209(6) 0.7371(4) 0.03589(16) Uani 0.10 1 d P . .
Rb2 Rb 0.71195(5) 0.44032(5) 0.88248(3) 0.04219(15) Uani 1 1 d . . .
N1 N 1.0912(4) 0.5941(4) 0.4690(2) 0.0332(10) Uani 1 1 d . . .
N2 N 1.1050(3) -0.0559(3) 0.90385(19) 0.0143(7) Uani 1 1 d . . .
N3 N 1.4571(4) 0.1930(3) 0.8140(2) 0.0200(8) Uani 1 1 d . . .
N4 N 0.8412(4) 0.6650(4) 0.4961(2) 0.0266(9) Uani 1 1 d . . .
N5 N 1.5351(4) 0.2502(3) 0.6607(2) 0.0204(8) Uani 1 1 d . . .
N6 N 1.6692(4) 0.0059(3) 0.6340(2) 0.0216(8) Uani 1 1 d . . .
N7 N 1.1576(3) -0.0066(3) 1.04641(19) 0.0150(7) Uani 1 1 d . . .
N8 N 1.5861(4) -0.0516(3) 0.7807(2) 0.0217(8) Uani 1 1 d . . .
C1 C 1.5963(5) 0.2126(4) 0.5853(3) 0.0271(10) Uani 1 1 d . . .
C2 C 1.5469(4) -0.0174(4) 0.8610(2) 0.0223(9) Uani 1 1 d . . .
C3 C 1.2436(4) -0.0126(4) 0.9832(2) 0.0204(9) Uani 1 1 d . . .
C4 C 1.4306(4) 0.1076(4) 0.8611(3) 0.0230(9) Uani 1 1 d . . .
C5 C 1.2398(4) -0.0972(4) 0.9233(2) 0.0192(9) Uani 1 1 d . . .
C6 C 1.7096(4) 0.0853(4) 0.5931(3) 0.0266(10) Uani 1 1 d . . .
C7 C 0.8807(6) 0.7618(5) 0.4917(3) 0.0375(12) Uani 1 1 d . . .
C8 C 0.9947(6) 0.7166(6) 0.4403(3) 0.0444(14) Uani 1 1 d . . .
O1 O 1.0230(2) 0.5729(2) 0.79422(14) 0.0106(5) Uani 1 1 d . . .
O2 O 0.7327(2) 0.6230(2) 0.64530(15) 0.0145(6) Uani 1 1 d . . .
O3 O 0.9533(3) -0.0661(2) 0.74128(16) 0.0179(6) Uani 1 1 d . . .
O4 O 1.2321(3) 0.2916(2) 1.02687(14) 0.0145(6) Uani 1 1 d . . .
O5 O 1.2792(2) 0.4447(2) 0.61360(14) 0.0130(5) Uani 1 1 d . . .
O6 O 1.0075(2) 0.5344(2) 0.64201(14) 0.0115(5) Uani 1 1 d . . .
O7 O 1.0876(3) 0.2167(2) 0.83947(15) 0.0157(6) Uani 1 1 d . . .
O8 O 0.8520(2) 0.7657(2) 0.70139(14) 0.0123(5) Uani 1 1 d . . .
O9 O 1.3104(3) -0.4651(3) 0.94050(15) 0.0179(6) Uani 1 1 d . . .
O10 O 1.1259(2) -0.2763(2) 0.83696(14) 0.0125(5) Uani 1 1 d . . .
O11 O 0.8699(2) 0.8074(2) 0.85279(14) 0.0120(5) Uani 1 1 d . . .
O12 O 1.1118(2) 0.6820(2) 0.68472(14) 0.0123(5) Uani 1 1 d . . .
O13 O 0.9157(2) 0.4298(2) 0.75002(14) 0.0114(5) Uani 1 1 d . . .
O14 O 1.1795(2) 0.3431(2) 0.73274(14) 0.0113(5) Uani 1 1 d . . .
O15 O 1.7698(2) -0.3453(2) 0.81053(14) 0.0115(5) Uani 1 1 d . . .
O16 O 0.9360(3) 0.4658(2) 0.90390(16) 0.0115(6) Uani 1 1 d . . .
H116 H 0.949(5) 0.445(5) 0.942(3) 0.028(16) Uiso 1 1 d . . .
O17 O 1.2779(2) 0.4916(2) 0.77894(14) 0.0130(5) Uani 1 1 d . . .
O18 O 1.0390(2) -0.3864(2) 0.94710(14) 0.0116(5) Uani 1 1 d . . .
O19 O 1.1947(2) 0.3825(2) 0.88556(16) 0.0125(6) Uani 1 1 d . . .
H119 H 1.199(5) 0.355(5) 0.927(3) 0.035(16) Uiso 1 1 d . . .
OW1 O 1.3532(3) 0.1340(3) 0.6620(2) 0.0302(9) Uani 1 1 d . . .
OW2 O 1.7425(3) 0.1366(3) 0.7991(2) 0.0291(8) Uani 1 1 d . . .
OW3 O 0.8006(4) 0.2996(3) 0.7058(2) 0.0347(9) Uani 1 1 d . . .
OW4 O 1.0726(3) -0.2173(3) 1.04199(17) 0.0181(6) Uani 1 1 d . . .
OW5 O 1.0000 0.0000 0.5000 0.0512(15) Uani 1 2 d S . .
OW6 O 1.5211(3) -0.2877(4) 0.8294(3) 0.0466(11) Uani 1 1 d . . .
OW7 O 0.5305(3) 0.4212(4) 0.7886(2) 0.0403(9) Uani 1 1 d . . .
OW8 O 1.3994(4) 0.5569(4) 0.5471(3) 0.0456(10) Uani 1 1 d . . .
OW9 O 1.1871(4) 0.7785(4) 0.5680(2) 0.0383(9) Uani 1 1 d . . .
OW10 O 0.5748(4) 0.5263(5) 0.6579(2) 0.0541(12) Uani 1 1 d . . .
OW11 O 1.2125(6) 0.0230(5) 0.7397(3) 0.0811(16) Uani 1 1 d . . .
OW21 O 1.0008(5) 0.0792(5) 0.6557(3) 0.0199(12) Uani 0.50 1 d P . .
OW22 O 0.5372(6) 0.7058(7) 0.9961(4) 0.0253(16) Uani 0.50 1 d P . .
OW23 O 1.5422(7) -0.1464(6) 0.5978(4) 0.0297(15) Uani 0.50 1 d P . .
OW24 O 0.5492(6) 0.9807(5) 0.4681(3) 0.0244(13) Uani 0.50 1 d P . .
OW25 O 1.4882(7) -0.1749(6) 0.6447(4) 0.0308(17) Uani 0.50 1 d P . .
OW26 O 0.4503(6) 0.6054(6) 1.0245(4) 0.0358(16) Uani 0.50 1 d P . .
OW27 O 0.5210(7) 0.7716(8) 0.9781(5) 0.0365(18) Uani 0.50 1 d P . .
OW28 O 1.2885(7) -0.0689(7) 0.6309(5) 0.048(2) Uani 0.50 1 d P . .
OW32 O 1.0964(12) 0.0512(12) 0.7275(7) 0.097(5) Uani 0.50 1 d P . .
H1 H 1.659(5) -0.104(5) 0.777(3) 0.021(3) Uiso 1 1 d . . .
H2 H 1.283(4) -0.098(4) 0.882(3) 0.021(3) Uiso 1 1 d . . .
H3 H 1.391(5) 0.254(5) 0.800(3) 0.021(3) Uiso 1 1 d . . .
H4 H 1.608(5) -0.014(4) 0.887(3) 0.021(3) Uiso 1 1 d . . .
H5 H 0.918(5) 0.005(5) 1.125(3) 0.021(3) Uiso 1 1 d . . .
H6 H 1.562(5) 0.281(4) 0.688(3) 0.021(3) Uiso 1 1 d . . .
H7 H 0.902(4) 0.113(4) 1.117(3) 0.021(3) Uiso 1 1 d . . .
H8 H 1.536(5) 0.207(4) 0.554(3) 0.021(3) Uiso 1 1 d . . .
H9 H 1.366(4) 0.098(4) 0.839(3) 0.021(3) Uiso 1 1 d . . .
H10 H 1.412(4) 0.135(4) 0.909(3) 0.021(3) Uiso 1 1 d . . .
H11 H 1.531(4) -0.074(4) 0.890(3) 0.021(3) Uiso 1 1 d . . .
H12 H 1.195(4) -0.076(4) 1.075(3) 0.021(3) Uiso 1 1 d . . .
H13 H 1.138(4) 0.053(5) 1.074(3) 0.021(3) Uiso 1 1 d . . .
H14 H 1.503(5) 0.215(4) 0.838(3) 0.021(3) Uiso 1 1 d . . .
H15 H 1.210(4) 0.074(4) 0.957(3) 0.021(3) Uiso 1 1 d . . .
H16 H 1.323(5) -0.032(4) 0.999(3) 0.021(3) Uiso 1 1 d . . .
H17 H 1.274(4) -0.180(4) 0.941(3) 0.021(3) Uiso 1 1 d . . .
H18 H 1.627(4) 0.261(4) 0.567(3) 0.021(3) Uiso 1 1 d . . .
H19 H 1.771(5) 0.094(4) 0.617(3) 0.021(3) Uiso 1 1 d . . .
H20 H 1.748(4) 0.051(4) 0.543(3) 0.021(3) Uiso 1 1 d . . .
H21 H 0.965(4) 0.709(4) 0.390(3) 0.021(3) Uiso 1 1 d . . .
H22 H 1.028(5) 0.778(5) 0.440(3) 0.039(5) Uiso 1 1 d . . .
H23 H 1.623(5) -0.014(5) 0.608(3) 0.039(5) Uiso 1 1 d . . .
H24 H 1.144(5) 0.568(5) 0.433(3) 0.039(5) Uiso 1 1 d . . .
H25 H 1.727(5) -0.057(5) 0.646(3) 0.039(5) Uiso 1 1 d . . .
H26 H 1.458(6) 0.308(5) 0.651(3) 0.039(5) Uiso 1 1 d . . .
H27 H 0.794(5) 0.670(5) 0.462(3) 0.039(5) Uiso 1 1 d . . .
H28 H 0.814(5) 0.830(5) 0.471(3) 0.039(5) Uiso 1 1 d . . .
H29 H 0.865(5) 0.399(5) 0.495(3) 0.039(5) Uiso 1 1 d . . .
H30 H 0.912(5) 0.765(5) 0.546(3) 0.039(5) Uiso 1 1 d . . .
H31 H 0.512(6) 0.730(5) 0.870(3) 0.039(5) Uiso 1 1 d . . .
H32 H 0.742(6) 0.347(6) 0.697(4) 0.039(5) Uiso 1 1 d . . .
H61 H 1.371(5) 0.536(5) 0.498(3) 0.043(4) Uiso 1 1 d . . .
H62 H 0.968(5) 0.223(5) 0.922(3) 0.043(4) Uiso 1 1 d . . .
H63 H 0.762(6) 0.181(6) 0.787(4) 0.043(4) Uiso 1 1 d . . .
H64 H 0.933(6) 0.256(5) 0.989(3) 0.043(4) Uiso 1 1 d . . .
H65 H 0.588(6) 0.706(5) 0.811(3) 0.043(4) Uiso 1 1 d . . .
H66 H 0.452(6) 0.436(5) 0.783(3) 0.043(4) Uiso 1 1 d . . .
H67 H 1.548(6) -0.078(5) 0.758(3) 0.043(4) Uiso 1 1 d . . .
H68 H 0.851(6) 0.324(5) 0.716(3) 0.043(4) Uiso 1 1 d . . .
H69 H 0.522(6) 0.474(6) 0.751(3) 0.043(4) Uiso 1 1 d . . .
H70 H 1.145(5) 0.750(5) 0.603(3) 0.043(4) Uiso 1 1 d . . .
H71 H 0.802(6) 0.077(6) 0.783(3) 0.043(4) Uiso 1 1 d . . .
H72 H 1.357(5) 0.502(5) 0.569(3) 0.043(4) Uiso 1 1 d . . .
H73 H 0.627(5) 0.559(5) 0.644(3) 0.043(4) Uiso 1 1 d . . .
H74 H 1.534(6) 0.541(5) 0.619(3) 0.043(4) Uiso 1 1 d . . .
H75 H 1.312(6) 0.187(6) 0.674(4) 0.043(4) Uiso 1 1 d . . .
H76 H 1.569(6) -0.222(6) 0.631(3) 0.043(4) Uiso 1 1 d . . .
H77 H 1.474(7) -0.143(6) 0.609(4) 0.043(4) Uiso 1 1 d . . .
H78 H 1.337(6) 0.093(6) 0.659(4) 0.043(4) Uiso 1 1 d . . .
H79 H 1.260(6) -0.286(5) 0.563(3) 0.043(4) Uiso 1 1 d . . .

loop_
_atom_site_aniso_label
_atom_site_aniso_U_11
_atom_site_aniso_U_22
_atom_site_aniso_U_33
_atom_site_aniso_U_23
_atom_site_aniso_U_13
_atom_site_aniso_U_12
Nb1 0.00921(17) 0.00960(17) 0.00793(16) 0.00023(12) -0.00167(12) -0.00407(14)
Nb2 0.00933(17) 0.00981(17) 0.00797(16) 0.00033(12) -0.00123(12) -0.00418(14)
Nb3 0.01070(17) 0.00838(17) 0.00862(16) 0.00034(12) -0.00064(12) -0.00397(14)
Nb4 0.01062(17) 0.01137(17) 0.00884(17) -0.00014(12) -0.00244(13) -0.00493(14)
Nb5 0.01200(17) 0.00879(17) 0.00961(17) 0.00025(12) -0.00105(13) -0.00494(14)
Nb6 0.01091(17) 0.00897(17) 0.00753(16) 0.00015(12) -0.00089(12) -0.00412(14)
Cu1 0.0146(3) 0.0140(3) 0.0113(3) -0.0013(3) -0.0013(3) -0.0080(3)
Cu2 0.0214(3) 0.0127(3) 0.0159(3) 0.00005(19) -0.0002(2) 0.0008(2)
Cu3 0.0167(4) 0.0380(5) 0.0172(4) -0.0050(3) 0.0012(3) -0.0151(3)
Rb1 0.0168(3) 0.0431(4) 0.0506(3) -0.0255(3) 0.0039(2) -0.0158(3)
Rb1A 0.0168(3) 0.0431(4) 0.0506(3) -0.0255(3) 0.0039(2) -0.0158(3)
Rb2 0.0279(3) 0.0532(3) 0.0549(3) 0.0278(3) -0.0241(2) -0.0276(3)
N1 0.030(2) 0.058(3) 0.023(2) -0.018(2) 0.0093(18) -0.029(2)
N2 0.0197(18) 0.0158(18) 0.0114(17) -0.0001(13) -0.0020(14) -0.0116(16)
N3 0.0132(18) 0.0191(19) 0.0228(19) -0.0050(15) -0.0013(15) -0.0035(16)
N4 0.022(2) 0.042(2) 0.0162(19) 0.0001(17) -0.0067(15) -0.0157(19)
N5 0.0169(19) 0.0152(19) 0.024(2) 0.0000(15) -0.0062(15) -0.0037(16)
N6 0.0178(19) 0.0153(19) 0.0201(19) 0.0013(15) -0.0028(15) 0.0016(15)
N7 0.0197(18) 0.0137(18) 0.0131(17) -0.0008(14) -0.0016(14) -0.0090(15)
N8 0.021(2) 0.0131(18) 0.0201(19) -0.0010(14) 0.0012(15) 0.0012(16)
C1 0.026(2) 0.020(2) 0.033(3) 0.0058(19) 0.003(2) -0.008(2)
C2 0.023(2) 0.023(2) 0.013(2) 0.0016(17) -0.0024(17) -0.005(2)
C3 0.018(2) 0.030(2) 0.020(2) -0.0053(18) 0.0015(17) -0.017(2)
C4 0.022(2) 0.022(2) 0.020(2) -0.0052(18) 0.0051(18) -0.0063(19)
C5 0.018(2) 0.028(2) 0.016(2) -0.0048(18) 0.0031(17) -0.0142(19)
C6 0.020(2) 0.024(2) 0.031(3) -0.001(2) 0.004(2) -0.007(2)
C7 0.041(3) 0.042(3) 0.030(3) -0.006(2) 0.000(2) -0.021(3)
C8 0.063(4) 0.055(4) 0.034(3) -0.017(3) 0.013(3) -0.042(3)
O1 0.0113(13) 0.0096(13) 0.0097(13) 0.0016(10) -0.0023(10) -0.0041(11)
O2 0.0112(13) 0.0174(14) 0.0149(14) 0.0004(11) -0.0025(11) -0.0069(12)
O3 0.0236(15) 0.0119(14) 0.0191(14) 0.0002(11) 0.0007(12) -0.0091(12)
O4 0.0163(14) 0.0150(14) 0.0111(13) -0.0005(10) 0.0001(11) -0.0066(12)
O5 0.0120(13) 0.0152(14) 0.0113(13) -0.0014(10) 0.0006(10) -0.0060(11)
O6 0.0123(13) 0.0125(13) 0.0087(13) -0.0011(10) -0.0004(10) -0.0050(11)
O7 0.0177(14) 0.0136(14) 0.0150(14) 0.0009(11) -0.0009(11) -0.0067(12)
O8 0.0144(14) 0.0086(13) 0.0117(13) 0.0015(10) -0.0016(10) -0.0038(11)
O9 0.0160(14) 0.0243(16) 0.0134(14) 0.0005(11) -0.0041(11) -0.0097(13)
O10 0.0137(13) 0.0128(13) 0.0135(13) -0.0015(10) -0.0007(10) -0.0084(11)
O11 0.0133(13) 0.0093(13) 0.0119(13) 0.0006(10) -0.0013(10) -0.0043(11)
O12 0.0143(13) 0.0124(13) 0.0109(13) 0.0026(10) -0.0005(10) -0.0071(11)
O13 0.0125(13) 0.0115(13) 0.0116(13) -0.0015(10) -0.0008(10) -0.0066(11)
O14 0.0119(13) 0.0093(13) 0.0104(13) -0.0003(10) 0.0001(10) -0.0032(11)
O15 0.0099(13) 0.0131(13) 0.0117(13) 0.0003(10) -0.0004(10) -0.0056(11)
O16 0.0146(14) 0.0121(14) 0.0075(14) 0.0006(11) -0.0008(11) -0.0060(11)
O17 0.0103(13) 0.0151(14) 0.0133(13) 0.0009(10) -0.0022(10) -0.0058(11)
O18 0.0123(13) 0.0117(13) 0.0105(13) -0.0012(10) -0.0014(10) -0.0055(11)
O19 0.0129(14) 0.0121(14) 0.0109(14) 0.0017(11) -0.0016(11) -0.0046(11)
OW1 0.0236(19) 0.0160(18) 0.042(2) -0.0117(16) -0.0059(15) -0.0016(15)
OW2 0.0249(18) 0.0213(18) 0.0304(19) 0.0053(14) 0.0019(14) -0.0025(14)
OW3 0.029(2) 0.030(2) 0.053(2) 0.0018(17) -0.0074(18) -0.0201(17)
OW4 0.0271(16) 0.0155(15) 0.0157(15) -0.0025(12) 0.0050(13) -0.0134(13)
OW5 0.048(3) 0.039(3) 0.068(4) -0.018(3) 0.029(3) -0.022(3)
OW6 0.0159(18) 0.074(3) 0.048(2) -0.028(2) 0.0064(17) -0.0186(19)
OW7 0.0204(18) 0.039(2) 0.058(3) -0.0050(18) -0.0072(17) -0.0107(17)
OW8 0.034(2) 0.038(2) 0.065(3) 0.008(2) 0.0108(19) -0.0180(18)
OW9 0.034(2) 0.044(2) 0.032(2) 0.0156(17) 0.0052(16) -0.0153(18)
OW10 0.063(3) 0.088(3) 0.045(2) 0.014(2) -0.013(2) -0.064(3)
OW11 0.100(4) 0.063(3) 0.073(4) 0.003(3) 0.005(3) -0.033(3)
OW21 0.023(3) 0.019(3) 0.025(3) 0.005(2) -0.003(2) -0.015(3)
OW22 0.025(4) 0.018(4) 0.033(4) 0.013(3) -0.007(3) -0.011(3)
OW23 0.029(4) 0.027(4) 0.033(4) 0.015(3) -0.001(3) -0.014(3)
OW24 0.026(3) 0.025(3) 0.023(3) 0.001(3) -0.005(3) -0.012(3)
OW25 0.016(3) 0.024(4) 0.041(4) 0.005(3) 0.002(3) 0.000(3)
OW26 0.029(4) 0.030(4) 0.048(4) 0.002(3) -0.014(3) -0.015(3)
OW27 0.025(4) 0.038(5) 0.051(5) 0.004(4) -0.003(3) -0.019(4)
OW28 0.029(4) 0.041(4) 0.073(6) -0.013(4) 0.007(4) -0.016(4)
OW32 0.106(9) 0.136(10) 0.116(9) -0.089(8) 0.082(8) -0.112(9)

loop_
_atom_type_symbol
_atom_type_description
_atom_type_scat_dispersion_real
_atom_type_scat_dispersion_imag
_atom_type_scat_source
C C 0.0033 0.0016 'International Tables Vol C Tables 4.2.6.8 and 6.1.1.4'
O O 0.0106 0.0060 'International Tables Vol C Tables 4.2.6.8 and 6.1.1.4'
Cu Cu 0.3201 1.2651 'International Tables Vol C Tables 4.2.6.8 and 6.1.1.4'
Nb Nb -2.0727 0.6215 'International Tables Vol C Tables 4.2.6.8 and 6.1.1.4'
Rb Rb -0.9393 2.9676 'International Tables Vol C Tables 4.2.6.8 and 6.1.1.4'
N N 0.0061 0.0033 'International Tables Vol C Tables 4.2.6.8 and 6.1.1.4'
H H 0.0000 0.0000 'International Tables Vol C Tables 4.2.6.8 and 6.1.1.4'

loop_
_geom_angle_atom_site_label_1
_geom_angle_atom_site_label_2
_geom_angle_atom_site_label_3
_geom_angle
_geom_angle_site_symmetry_1
_geom_angle_site_symmetry_3
_geom_angle_publ_flag
O2 Nb1 O8 102.42(11) . . ?
O2 Nb1 O6 102.23(11) . . ?
O8 Nb1 O6 89.82(11) . . ?
O2 Nb1 O15 103.63(11) . 1_465 ?
O8 Nb1 O15 88.41(10) . 1_465 ?
O6 Nb1 O15 153.85(10) . 1_465 ?
O2 Nb1 O13 100.90(11) . . ?
O8 Nb1 O13 156.60(10) . . ?
O6 Nb1 O13 87.13(10) . . ?
O15 Nb1 O13 84.26(10) 1_465 . ?
O2 Nb1 O1 177.96(10) . . ?
O8 Nb1 O1 79.61(9) . . ?
O6 Nb1 O1 77.51(9) . . ?
O15 Nb1 O1 76.51(9) 1_465 . ?
O13 Nb1 O1 77.07(9) . . ?
O2 Nb1 Nb5 134.86(9) . . ?
O8 Nb1 Nb5 32.47(7) . . ?
O6 Nb1 Nb5 81.89(7) . . ?
O15 Nb1 Nb5 82.69(7) 1_465 . ?
O13 Nb1 Nb5 124.24(7) . . ?
O1 Nb1 Nb5 47.17(6) . . ?
O2 Nb1 Nb3 132.30(9) . . ?
O8 Nb1 Nb3 125.24(8) . . ?
O6 Nb1 Nb3 78.22(7) . . ?
O15 Nb1 Nb3 81.57(7) 1_465 . ?
O13 Nb1 Nb3 31.62(7) . . ?
O1 Nb1 Nb3 45.66(6) . . ?
Nb5 Nb1 Nb3 92.762(14) . . ?
O2 Nb1 Nb2 134.49(8) . . ?
O8 Nb1 Nb2 82.37(8) . . ?
O6 Nb1 Nb2 32.27(7) . . ?
O15 Nb1 Nb2 121.83(7) 1_465 . ?
O13 Nb1 Nb2 82.72(7) . . ?
O1 Nb1 Nb2 45.32(6) . . ?
Nb5 Nb1 Nb2 60.156(11) . . ?
Nb3 Nb1 Nb2 59.556(10) . . ?
O2 Nb1 Nb6 135.46(8) . . ?
O8 Nb1 Nb6 79.49(7) . . ?
O6 Nb1 Nb6 122.31(7) . . ?
O15 Nb1 Nb6 32.00(7) 1_465 . ?
O13 Nb1 Nb6 82.59(7) . . ?
O1 Nb1 Nb6 44.84(6) . . ?
Nb5 Nb1 Nb6 59.488(9) . . ?
Nb3 Nb1 Nb6 64.115(11) . . ?
Nb2 Nb1 Nb6 90.050(11) . . ?
O2 Nb1 Rb2 89.73(8) . . ?
O8 Nb1 Rb2 132.37(7) . . ?
O6 Nb1 Rb2 132.73(8) . . ?
O15 Nb1 Rb2 44.02(7) 1_465 . ?
O13 Nb1 Rb2 45.60(7) . . ?
O1 Nb1 Rb2 88.99(6) . . ?
Nb5 Nb1 Rb2 120.538(14) . . ?
Nb3 Nb1 Rb2 61.035(12) . . ?
Nb2 Nb1 Rb2 120.491(12) . . ?
Nb6 Nb1 Rb2 61.050(12) . . ?
O5 Nb2 O6 102.79(11) . . ?
O5 Nb2 O12 102.72(11) . . ?
O6 Nb2 O12 88.96(11) . . ?
O5 Nb2 O17 102.79(11) . . ?
O6 Nb2 O17 154.25(10) . . ?
O12 Nb2 O17 88.29(11) . . ?
O5 Nb2 O14 100.06(11) . . ?
O6 Nb2 O14 86.98(10) . . ?
O12 Nb2 O14 157.20(10) . . ?
O17 Nb2 O14 85.73(10) . . ?
O5 Nb2 O1 177.82(10) . . ?
O6 Nb2 O1 77.31(9) . . ?
O12 Nb2 O1 79.45(9) . . ?
O17 Nb2 O1 77.01(9) . . ?
O14 Nb2 O1 77.77(9) . . ?
O5 Nb2 Nb3 131.85(8) . . ?
O6 Nb2 Nb3 78.71(7) . . ?
O12 Nb2 Nb3 125.40(7) . . ?
O17 Nb2 Nb3 82.11(7) . . ?
O14 Nb2 Nb3 31.90(7) . . ?
O1 Nb2 Nb3 45.98(6) . . ?
O5 Nb2 Nb1 135.03(8) . . ?
O6 Nb2 Nb1 32.24(7) . . ?
O12 Nb2 Nb1 81.66(7) . . ?
O17 Nb2 Nb1 122.16(7) . . ?
O14 Nb2 Nb1 82.99(7) . . ?
O1 Nb2 Nb1 45.15(6) . . ?
Nb3 Nb2 Nb1 60.126(10) . . ?
O5 Nb2 Nb5 135.26(8) . . ?
O6 Nb2 Nb5 81.48(7) . . ?
O12 Nb2 Nb5 32.55(7) . . ?
O17 Nb2 Nb5 82.49(7) . . ?
O14 Nb2 Nb5 124.68(7) . . ?
O1 Nb2 Nb5 46.92(6) . . ?
Nb3 Nb2 Nb5 92.846(13) . . ?
Nb1 Nb2 Nb5 59.724(10) . . ?
O5 Nb2 Nb4 134.70(8) . . ?
O6 Nb2 Nb4 122.50(7) . . ?
O12 Nb2 Nb4 80.14(7) . . ?
O17 Nb2 Nb4 31.99(7) . . ?
O14 Nb2 Nb4 83.18(7) . . ?
O1 Nb2 Nb4 45.22(6) . . ?
Nb3 Nb2 Nb4 63.968(11) . . ?
Nb1 Nb2 Nb4 90.269(11) . . ?
Nb5 Nb2 Nb4 59.869(10) . . ?
O5 Nb2 Rb1A 83.33(13) . 1_565 ?
O6 Nb2 Rb1A 138.94(13) . 1_565 ?
O12 Nb2 Rb1A 50.49(12) . 1_565 ?
O17 Nb2 Rb1A 48.05(13) . 1_565 ?
O14 Nb2 Rb1A 132.50(13) . 1_565 ?
O1 Nb2 Rb1A 98.03(11) . 1_565 ?
Nb3 Nb2 Rb1A 126.94(11) . 1_565 ?
Nb1 Nb2 Rb1A 127.03(9) . 1_565 ?
Nb5 Nb2 Rb1A 67.33(9) . 1_565 ?
Nb4 Nb2 Rb1A 63.57(11) . 1_565 ?
O5 Nb2 Rb1 86.87(8) . 1_565 ?
O6 Nb2 Rb1 131.65(8) . 1_565 ?
O12 Nb2 Rb1 42.98(8) . 1_565 ?
O17 Nb2 Rb1 52.99(7) . 1_565 ?
O14 Nb2 Rb1 138.49(7) . 1_565 ?
O1 Nb2 Rb1 94.68(6) . 1_565 ?
Nb3 Nb2 Rb1 128.338(15) . 1_565 ?
Nb1 Nb2 Rb1 120.183(14) . 1_565 ?
Nb5 Nb2 Rb1 60.717(13) . 1_565 ?
Nb4 Nb2 Rb1 64.370(12) . 1_565 ?
Rb1A Nb2 Rb1 7.54(9) 1_565 1_565 ?
O7 Nb3 O14 105.47(12) . . ?
O7 Nb3 O13 103.02(12) . . ?
O14 Nb3 O13 95.24(11) . . ?
O7 Nb3 O19 101.57(12) . . ?
O14 Nb3 O19 86.11(11) . . ?
O13 Nb3 O19 154.03(11) . . ?
O7 Nb3 O16 98.66(11) . . ?
O14 Nb3 O16 154.84(11) . . ?
O13 Nb3 O16 86.04(11) . . ?
O19 Nb3 O16 82.14(11) . . ?
O7 Nb3 O1 173.89(10) . . ?
O14 Nb3 O1 79.95(10) . . ?
O13 Nb3 O1 78.98(9) . . ?
O19 Nb3 O1 75.72(9) . . ?
O16 Nb3 O1 75.63(9) . . ?
O7 Nb3 Nb2 139.79(9) . . ?
O14 Nb3 Nb2 34.33(7) . . ?
O13 Nb3 Nb2 85.21(8) . . ?
O19 Nb3 Nb2 81.39(8) . . ?
O16 Nb3 Nb2 121.32(8) . . ?
O1 Nb3 Nb2 45.74(6) . . ?
O7 Nb3 Nb1 136.97(9) . . ?
O14 Nb3 Nb1 84.99(8) . . ?
O13 Nb3 Nb1 33.95(7) . . ?
O19 Nb3 Nb1 120.96(7) . . ?
O16 Nb3 Nb1 82.17(8) . . ?
O1 Nb3 Nb1 45.25(6) . . ?
Nb2 Nb3 Nb1 60.318(12) . . ?
O7 Nb3 Rb2 78.92(9) . . ?
O14 Nb3 Rb2 149.06(8) . . ?
O13 Nb3 Rb2 54.46(8) . . ?
O19 Nb3 Rb2 123.59(8) . . ?
O16 Nb3 Rb2 43.25(7) . . ?
O1 Nb3 Rb2 97.91(6) . . ?
Nb2 Nb3 Rb2 132.838(13) . . ?
Nb1 Nb3 Rb2 72.649(12) . . ?
O9 Nb4 O10 104.81(12) 1_565 1_565 ?
O9 Nb4 O17 103.79(12) 1_565 . ?
O10 Nb4 O17 90.12(11) 1_565 . ?
O9 Nb4 O18 101.53(11) 1_565 1_565 ?
O10 Nb4 O18 90.65(11) 1_565 1_565 ?
O17 Nb4 O18 153.58(10) . 1_565 ?
O9 Nb4 O19 100.22(12) 1_565 . ?
O10 Nb4 O19 154.96(11) 1_565 . ?
O17 Nb4 O19 83.12(11) . . ?
O18 Nb4 O19 85.08(10) 1_565 . ?
O9 Nb4 O1 175.29(11) 1_565 . ?
O10 Nb4 O1 79.78(9) 1_565 . ?
O17 Nb4 O1 77.02(9) . . ?
O18 Nb4 O1 77.14(9) 1_565 . ?
O19 Nb4 O1 75.21(9) . . ?
O9 Nb4 Nb5 137.78(9) 1_565 . ?
O10 Nb4 Nb5 32.97(7) 1_565 . ?
O17 Nb4 Nb5 82.60(7) . . ?
O18 Nb4 Nb5 83.77(7) 1_565 . ?
O19 Nb4 Nb5 122.00(7) . . ?
O1 Nb4 Nb5 46.82(6) . . ?
O9 Nb4 Nb6 134.26(9) 1_565 . ?
O10 Nb4 Nb6 80.43(8) 1_565 . ?
O17 Nb4 Nb6 121.79(7) . . ?
O18 Nb4 Nb6 32.82(7) 1_565 . ?
O19 Nb4 Nb6 82.74(7) . . ?
O1 Nb4 Nb6 44.77(6) . . ?
Nb5 Nb4 Nb6 59.259(10) . . ?
O9 Nb4 Nb2 136.10(9) 1_565 . ?
O10 Nb4 Nb2 81.61(7) 1_565 . ?
O17 Nb4 Nb2 32.32(7) . . ?
O18 Nb4 Nb2 122.02(7) 1_565 . ?
O19 Nb4 Nb2 79.85(8) . . ?
O1 Nb4 Nb2 44.90(6) . . ?
Nb5 Nb4 Nb2 59.721(11) . . ?
Nb6 Nb4 Nb2 89.564(11) . . ?
O9 Nb4 Rb1A 85.16(13) 1_565 1_565 ?
O10 Nb4 Rb1A 51.81(12) 1_565 1_565 ?
O17 Nb4 Rb1A 48.81(12) . 1_565 ?
O18 Nb4 Rb1A 142.00(12) 1_565 1_565 ?
O19 Nb4 Rb1A 130.99(12) . 1_565 ?
O1 Nb4 Rb1A 98.68(11) . 1_565 ?
Nb5 Nb4 Rb1A 67.71(10) . 1_565 ?
Nb6 Nb4 Rb1A 126.92(10) . 1_565 ?
Nb2 Nb4 Rb1A 64.61(9) . 1_565 ?
O9 Nb4 Rb1 86.95(9) 1_565 1_565 ?
O10 Nb4 Rb1 43.73(8) 1_565 1_565 ?
O17 Nb4 Rb1 55.69(8) . 1_565 ?
O18 Nb4 Rb1 133.75(7) 1_565 1_565 ?
O19 Nb4 Rb1 138.58(8) . 1_565 ?
O1 Nb4 Rb1 97.24(6) . 1_565 ?
Nb5 Nb4 Rb1 61.981(14) . 1_565 ?
Nb6 Nb4 Rb1 120.621(14) . 1_565 ?
Nb2 Nb4 Rb1 67.741(12) . 1_565 ?
Rb1A Nb4 Rb1 8.25(9) 1_565 1_565 ?
O9 Nb4 Rb2 34.69(9) 1_565 2_767 ?
O10 Nb4 Rb2 106.74(7) 1_565 2_767 ?
O17 Nb4 Rb2 137.44(7) . 2_767 ?
O18 Nb4 Rb2 66.94(7) 1_565 2_767 ?
O19 Nb4 Rb2 94.26(8) . 2_767 ?
O1 Nb4 Rb2 143.37(6) . 2_767 ?
Nb5 Nb4 Rb2 131.359(14) . 2_767 ?
Nb6 Nb4 Rb2 99.751(12) . 2_767 ?
Nb2 Nb4 Rb2 168.324(14) . 2_767 ?
Rb1A Nb4 Rb2 113.80(9) 1_565 2_767 ?
Rb1 Nb4 Rb2 112.432(14) 1_565 2_767 ?
O3 Nb5 O8 104.08(12) 1_565 . ?
O3 Nb5 O12 103.61(12) 1_565 . ?
O8 Nb5 O12 89.76(11) . . ?
O3 Nb5 O11 101.19(12) 1_565 . ?
O8 Nb5 O11 86.76(11) . . ?
O12 Nb5 O11 155.06(10) . . ?
O3 Nb5 O10 101.21(12) 1_565 1_565 ?
O8 Nb5 O10 154.60(10) . 1_565 ?
O12 Nb5 O10 86.60(11) . 1_565 ?
O11 Nb5 O10 86.06(10) . 1_565 ?
O3 Nb5 O1 177.72(11) 1_565 . ?
O8 Nb5 O1 77.62(9) . . ?
O12 Nb5 O1 77.82(9) . . ?
O11 Nb5 O1 77.31(9) . . ?
O10 Nb5 O1 77.03(9) 1_565 . ?
O3 Nb5 Nb6 133.04(9) 1_565 . ?
O8 Nb5 Nb6 80.45(7) . . ?
O12 Nb5 Nb6 123.27(7) . . ?
O11 Nb5 Nb6 31.85(7) . . ?
O10 Nb5 Nb6 80.62(7) 1_565 . ?
O1 Nb5 Nb6 45.46(6) . . ?
O3 Nb5 Nb1 136.41(9) 1_565 . ?
O8 Nb5 Nb1 32.33(7) . . ?
O12 Nb5 Nb1 82.03(7) . . ?
O11 Nb5 Nb1 81.88(7) . . ?
O10 Nb5 Nb1 122.36(7) 1_565 . ?
O1 Nb5 Nb1 45.33(6) . . ?
Nb6 Nb5 Nb1 60.676(11) . . ?
O3 Nb5 Nb2 136.19(9) 1_565 . ?
O8 Nb5 Nb2 82.23(7) . . ?
O12 Nb5 Nb2 32.58(7) . . ?
O11 Nb5 Nb2 122.56(7) . . ?
O10 Nb5 Nb2 81.23(7) 1_565 . ?
O1 Nb5 Nb2 45.26(6) . . ?
Nb6 Nb5 Nb2 90.716(13) . . ?
Nb1 Nb5 Nb2 60.120(12) . . ?
O3 Nb5 Nb4 132.75(9) 1_565 . ?
O8 Nb5 Nb4 123.10(7) . . ?
O12 Nb5 Nb4 80.65(7) . . ?
O11 Nb5 Nb4 80.65(7) . . ?
O10 Nb5 Nb4 31.54(7) 1_565 . ?
O1 Nb5 Nb4 45.49(6) . . ?
Nb6 Nb5 Nb4 60.559(12) . . ?
Nb1 Nb5 Nb4 90.815(14) . . ?
Nb2 Nb5 Nb4 60.411(11) . . ?
O3 Nb5 Rb1 78.00(9) 1_565 1_565 ?
O8 Nb5 Rb1 139.15(8) . 1_565 ?
O12 Nb5 Rb1 51.30(7) . 1_565 ?
O11 Nb5 Rb1 133.52(7) . 1_565 ?
O10 Nb5 Rb1 49.78(7) 1_565 1_565 ?
O1 Nb5 Rb1 101.75(6) . 1_565 ?
Nb6 Nb5 Rb1 128.285(15) . 1_565 ?
Nb1 Nb5 Rb1 130.414(14) . 1_565 ?
Nb2 Nb5 Rb1 70.614(13) . 1_565 ?
Nb4 Nb5 Rb1 68.453(15) . 1_565 ?
O3 Nb5 Rb1A 86.77(13) 1_565 1_565 ?
O8 Nb5 Rb1A 136.19(12) . 1_565 ?
O12 Nb5 Rb1A 46.55(12) . 1_565 ?
O11 Nb5 Rb1A 133.33(12) . 1_565 ?
O10 Nb5 Rb1A 47.45(13) 1_565 1_565 ?
O1 Nb5 Rb1A 93.02(11) . 1_565 ?
Nb6 Nb5 Rb1A 122.43(11) . 1_565 ?
Nb1 Nb5 Rb1A 122.68(9) . 1_565 ?
Nb2 Nb5 Rb1A 62.58(9) . 1_565 ?
Nb4 Nb5 Rb1A 61.91(11) . 1_565 ?
Rb1 Nb5 Rb1A 8.84(9) 1_565 1_565 ?
O4 Nb6 O11 105.59(11) 2_767 . ?
O4 Nb6 O15 102.87(11) 2_767 1_465 ?
O11 Nb6 O15 91.47(11) . 1_465 ?
O4 Nb6 O18 101.25(11) 2_767 1_565 ?
O11 Nb6 O18 91.27(11) . 1_565 ?
O15 Nb6 O18 154.01(10) 1_465 1_565 ?
O4 Nb6 O16 98.08(11) 2_767 . ?
O11 Nb6 O16 156.33(11) . . ?
O15 Nb6 O16 83.68(11) 1_465 . ?
O18 Nb6 O16 83.49(10) 1_565 . ?
O4 Nb6 O1 173.63(10) 2_767 . ?
O11 Nb6 O1 80.76(10) . . ?
O15 Nb6 O1 77.15(9) 1_465 . ?
O18 Nb6 O1 77.80(9) 1_565 . ?
O16 Nb6 O1 75.57(9) . . ?
O4 Nb6 Nb5 138.98(9) 2_767 . ?
O11 Nb6 Nb5 33.40(7) . . ?
O15 Nb6 Nb5 83.46(7) 1_465 . ?
O18 Nb6 Nb5 84.71(7) 1_565 . ?
O16 Nb6 Nb5 122.94(7) . . ?
O1 Nb6 Nb5 47.37(6) . . ?
O4 Nb6 Nb1 135.45(9) 2_767 . ?
O11 Nb6 Nb1 82.22(8) . . ?
O15 Nb6 Nb1 32.59(7) 1_465 . ?
O18 Nb6 Nb1 122.68(7) 1_565 . ?
O16 Nb6 Nb1 81.30(8) . . ?
O1 Nb6 Nb1 44.90(6) . . ?
Nb5 Nb6 Nb1 59.836(11) . . ?
O4 Nb6 Nb4 134.16(9) 2_767 . ?
O11 Nb6 Nb4 81.37(8) . . ?
O15 Nb6 Nb4 122.47(7) 1_465 . ?
O18 Nb6 Nb4 32.93(7) 1_565 . ?
O16 Nb6 Nb4 81.79(7) . . ?
O1 Nb6 Nb4 45.32(6) . . ?
Nb5 Nb6 Nb4 60.183(10) . . ?
Nb1 Nb6 Nb4 90.117(11) . . ?
O4 Nb6 Rb2 77.19(9) 2_767 . ?
O11 Nb6 Rb2 143.48(8) . . ?
O15 Nb6 Rb2 53.34(7) 1_465 . ?
O18 Nb6 Rb2 124.42(7) 1_565 . ?
O16 Nb6 Rb2 43.28(7) . . ?
O1 Nb6 Rb2 98.06(6) . . ?
Nb5 Nb6 Rb2 132.189(14) . . ?
Nb1 Nb6 Rb2 72.353(12) . . ?
Nb4 Nb6 Rb2 123.433(14) . . ?
N2 Cu1 N2 180.000(1) 2_757 . ?
N2 Cu1 N7 95.26(14) 2_757 . ?
N2 Cu1 N7 84.74(14) . . ?
N2 Cu1 N7 84.74(14) 2_757 2_757 ?
N2 Cu1 N7 95.26(14) . 2_757 ?
N7 Cu1 N7 180.000(1) . 2_757 ?
N6 Cu2 N5 84.53(15) . . ?
N6 Cu2 N8 93.43(15) . . ?
N5 Cu2 N8 176.45(17) . . ?
N6 Cu2 N3 173.84(16) . . ?
N5 Cu2 N3 96.52(15) . . ?
N8 Cu2 N3 85.20(15) . . ?
N1 Cu3 N1 180.0 . 2_766 ?
N1 Cu3 N4 85.42(18) . . ?
N1 Cu3 N4 94.58(18) 2_766 . ?
N1 Cu3 N4 94.58(18) . 2_766 ?
N1 Cu3 N4 85.42(18) 2_766 2_766 ?
N4 Cu3 N4 180.000(1) . 2_766 ?
Rb1A Rb1 OW6 82.8(6) . . ?
Rb1A Rb1 OW28 138.2(7) . . ?
OW6 Rb1 OW28 103.70(19) . . ?
Rb1A Rb1 O10 87.7(6) . . ?
OW6 Rb1 O10 107.54(11) . . ?
OW28 Rb1 O10 127.08(15) . . ?
Rb1A Rb1 O12 80.5(6) . 1_545 ?
OW6 Rb1 O12 155.21(12) . 1_545 ?
OW28 Rb1 O12 100.97(16) . 1_545 ?
O10 Rb1 O12 53.76(7) . 1_545 ?
Rb1A Rb1 OW25 107.7(6) . . ?
OW6 Rb1 OW25 71.39(17) . . ?
OW28 Rb1 OW25 41.6(2) . . ?
O10 Rb1 OW25 164.06(14) . . ?
O12 Rb1 OW25 131.41(15) 1_545 . ?
Rb1A Rb1 OW11 171.4(6) . . ?
OW6 Rb1 OW11 88.82(15) . . ?
OW28 Rb1 OW11 42.47(18) . . ?
O10 Rb1 OW11 96.62(12) . . ?
O12 Rb1 OW11 108.05(13) 1_545 . ?
OW25 Rb1 OW11 67.58(17) . . ?
Rb1A Rb1 OW10 44.4(6) . 1_645 ?
OW6 Rb1 OW10 75.20(11) . 1_645 ?
OW28 Rb1 OW10 96.68(17) . 1_645 ?
O10 Rb1 OW10 131.92(9) . 1_645 ?
O12 Rb1 OW10 104.45(9) 1_545 1_645 ?
OW25 Rb1 OW10 63.79(15) . 1_645 ?
OW11 Rb1 OW10 131.35(14) . 1_645 ?
Rb1A Rb1 OW9 99.7(6) . 1_545 ?
OW6 Rb1 OW9 151.89(12) . 1_545 ?
OW28 Rb1 OW9 56.27(17) . 1_545 ?
O10 Rb1 OW9 100.55(8) . 1_545 ?
O12 Rb1 OW9 50.30(8) 1_545 1_545 ?
OW25 Rb1 OW9 81.29(16) . 1_545 ?
OW11 Rb1 OW9 86.81(13) . 1_545 ?
OW10 Rb1 OW9 87.04(10) 1_645 1_545 ?
Rb1A Rb1 O17 39.1(6) . 1_545 ?
OW6 Rb1 O17 105.83(11) . 1_545 ?
OW28 Rb1 O17 148.85(16) . 1_545 ?
O10 Rb1 O17 50.93(7) . 1_545 ?
O12 Rb1 O17 50.53(6) 1_545 1_545 ?
OW25 Rb1 O17 145.00(14) . 1_545 ?
OW11 Rb1 O17 146.90(12) . 1_545 ?
OW10 Rb1 O17 81.58(9) 1_645 1_545 ?
OW9 Rb1 O17 92.61(8) 1_545 1_545 ?
Rb1A Rb1 OW32 167.1(6) . . ?
OW6 Rb1 OW32 107.7(2) . . ?
OW28 Rb1 OW32 47.9(2) . . ?
O10 Rb1 OW32 81.98(15) . . ?
O12 Rb1 OW32 87.12(16) 1_545 . ?
OW25 Rb1 OW32 83.28(19) . . ?
OW11 Rb1 OW32 21.11(16) . . ?
OW10 Rb1 OW32 144.55(17) 1_645 . ?
OW9 Rb1 OW32 74.7(2) 1_545 . ?
O17 Rb1 OW32 128.48(14) 1_545 . ?
Rb1A Rb1 OW7 15.7(6) . 1_645 ?
OW6 Rb1 OW7 68.01(11) . 1_645 ?
OW28 Rb1 OW7 144.30(16) . 1_645 ?
O10 Rb1 OW7 87.55(9) . 1_645 ?
O12 Rb1 OW7 93.04(8) 1_545 1_645 ?
OW25 Rb1 OW7 106.12(15) . 1_645 ?
OW11 Rb1 OW7 156.57(13) . 1_645 ?
OW10 Rb1 OW7 47.80(10) 1_645 1_645 ?
OW9 Rb1 OW7 115.18(10) 1_545 1_645 ?
O17 Rb1 OW7 45.90(8) 1_545 1_645 ?
OW32 Rb1 OW7 166.91(19) . 1_645 ?
Rb1 Rb1A OW6 84.3(6) . . ?
Rb1 Rb1A OW10 126.7(7) . 1_645 ?
OW6 Rb1A OW10 82.4(2) . 1_645 ?
Rb1 Rb1A O17 133.1(7) . 1_545 ?
OW6 Rb1A O17 119.8(3) . 1_545 ?
OW10 Rb1A O17 97.6(2) 1_645 1_545 ?
Rb1 Rb1A OW7 161.1(7) . 1_645 ?
OW6 Rb1A OW7 77.8(2) . 1_645 ?
OW10 Rb1A OW7 57.18(17) 1_645 1_645 ?
O17 Rb1A OW7 54.80(15) 1_545 1_645 ?
Rb1 Rb1A O12 87.8(6) . 1_545 ?
OW6 Rb1A O12 160.0(3) . 1_545 ?
OW10 Rb1A O12 116.8(2) 1_645 1_545 ?
O17 Rb1A O12 55.43(13) 1_545 1_545 ?
OW7 Rb1A O12 107.1(2) 1_645 1_545 ?
Rb1 Rb1A O10 80.5(6) . . ?
OW6 Rb1A O10 106.7(2) . . ?
OW10 Rb1A O10 152.6(3) 1_645 . ?
O17 Rb1A O10 55.23(14) 1_545 . ?
OW7 Rb1A O10 98.7(2) 1_645 . ?
O12 Rb1A O10 53.77(12) 1_545 . ?
Rb1 Rb1A OW25 62.0(6) . . ?
OW6 Rb1A OW25 67.8(2) . . ?
OW10 Rb1A OW25 65.1(2) 1_645 . ?
O17 Rb1A OW25 161.1(3) 1_545 . ?
OW7 Rb1A OW25 115.3(2) 1_645 . ?
O12 Rb1A OW25 123.8(3) 1_545 . ?
O10 Rb1A OW25 142.3(2) . . ?
Rb1 Rb1A OW28 34.6(6) . . ?
OW6 Rb1A OW28 92.4(2) . . ?
OW10 Rb1A OW28 94.8(3) 1_645 . ?
O17 Rb1A OW28 146.7(3) 1_545 . ?
OW7 Rb1A OW28 151.0(3) 1_645 . ?
O12 Rb1A OW28 91.5(2) 1_545 . ?
O10 Rb1A OW28 110.3(2) . . ?
OW25 Rb1A OW28 37.03(19) . . ?
Rb1 Rb1A OW9 70.0(6) . 1_545 ?
OW6 Rb1A OW9 142.1(3) . 1_545 ?
OW10 Rb1A OW9 90.9(2) 1_645 1_545 ?
O17 Rb1A OW9 98.05(18) 1_545 1_545 ?
OW7 Rb1A OW9 128.6(2) 1_645 1_545 ?
O12 Rb1A OW9 48.91(12) 1_545 1_545 ?
O10 Rb1A OW9 96.27(18) . 1_545 ?
OW25 Rb1A OW9 75.6(2) . 1_545 ?
OW28 Rb1A OW9 50.87(18) . 1_545 ?
Rb1 Rb1A OW8 110.4(7) . 1_545 ?
OW6 Rb1A OW8 129.1(2) . 1_545 ?
OW10 Rb1A OW8 49.14(15) 1_645 1_545 ?
O17 Rb1A OW8 85.91(16) 1_545 1_545 ?
OW7 Rb1A OW8 86.02(18) 1_645 1_545 ?
O12 Rb1A OW8 70.89(15) 1_545 1_545 ?
O10 Rb1A OW8 123.46(19) . 1_545 ?
OW25 Rb1A OW8 76.9(2) . 1_545 ?
OW28 Rb1A OW8 79.2(2) . 1_545 ?
OW9 Rb1A OW8 45.73(13) 1_545 1_545 ?
Rb1 Rb1A Nb4 110.0(7) . 1_545 ?
OW6 Rb1A Nb4 103.7(2) . 1_545 ?
OW10 Rb1A Nb4 123.3(2) 1_645 1_545 ?
O17 Rb1A Nb4 30.46(9) 1_545 1_545 ?
OW7 Rb1A Nb4 69.03(16) 1_645 1_545 ?
O12 Rb1A Nb4 62.06(12) 1_545 1_545 ?
O10 Rb1A Nb4 30.06(8) . 1_545 ?
OW25 Rb1A Nb4 168.1(2) . 1_545 ?
OW28 Rb1A Nb4 140.0(2) . 1_545 ?
OW9 Rb1A Nb4 110.97(16) 1_545 1_545 ?
OW8 Rb1A Nb4 114.87(17) 1_545 1_545 ?
OW26 Rb2 OW7 71.41(16) 2_667 . ?
OW26 Rb2 O16 136.24(15) 2_667 . ?
OW7 Rb2 O16 152.18(11) . . ?
OW26 Rb2 OW4 86.90(15) 2_667 2_757 ?
OW7 Rb2 OW4 122.04(10) . 2_757 ?
O16 Rb2 OW4 66.61(8) . 2_757 ?
OW26 Rb2 O9 53.93(15) 2_667 2_757 ?
OW7 Rb2 O9 123.98(10) . 2_757 ?
O16 Rb2 O9 83.68(8) . 2_757 ?
OW4 Rb2 O9 70.19(8) 2_757 2_757 ?
OW26 Rb2 OW6 98.92(16) 2_667 1_465 ?
OW7 Rb2 OW6 74.25(11) . 1_465 ?
O16 Rb2 OW6 99.44(9) . 1_465 ?
OW4 Rb2 OW6 163.70(9) 2_757 1_465 ?
O9 Rb2 OW6 100.90(9) 2_757 1_465 ?
OW26 Rb2 O15 144.67(15) 2_667 1_465 ?
OW7 Rb2 O15 108.58(10) . 1_465 ?
O16 Rb2 O15 52.73(7) . 1_465 ?
OW4 Rb2 O15 118.47(7) 2_757 1_465 ?
O9 Rb2 O15 109.09(7) 2_757 1_465 ?
OW6 Rb2 O15 50.26(9) 1_465 1_465 ?
OW26 Rb2 O13 165.28(15) 2_667 . ?
OW7 Rb2 O13 99.85(10) . . ?
O16 Rb2 O13 52.55(7) . . ?
OW4 Rb2 O13 88.05(7) 2_757 . ?
O9 Rb2 O13 136.18(7) 2_757 . ?
OW6 Rb2 O13 89.70(9) 1_465 . ?
O15 Rb2 O13 48.70(6) 1_465 . ?
OW26 Rb2 OW3 119.36(15) 2_667 . ?
OW7 Rb2 OW3 59.80(10) . . ?
O16 Rb2 OW3 95.86(8) . . ?
OW4 Rb2 OW3 90.06(9) 2_757 . ?
O9 Rb2 OW3 158.75(8) 2_757 . ?
OW6 Rb2 OW3 100.12(10) 1_465 . ?
O15 Rb2 OW3 86.84(8) 1_465 . ?
O13 Rb2 OW3 46.79(7) . . ?
OW26 Rb2 OW22 72.46(18) 2_667 . ?
OW7 Rb2 OW22 105.78(13) . . ?
O16 Rb2 OW22 89.39(12) . . ?
OW4 Rb2 OW22 117.94(12) 2_757 . ?
O9 Rb2 OW22 50.09(12) 2_757 . ?
OW6 Rb2 OW22 50.94(13) 1_465 . ?
O15 Rb2 OW22 73.81(12) 1_465 . ?
O13 Rb2 OW22 121.98(12) . . ?
OW3 Rb2 OW22 151.06(13) . . ?
OW26 Rb2 Nb3 151.38(14) 2_667 . ?
OW7 Rb2 Nb3 124.75(9) . . ?
O16 Rb2 Nb3 30.44(5) . . ?
OW4 Rb2 Nb3 64.57(6) 2_757 . ?
O9 Rb2 Nb3 110.04(5) 2_757 . ?
OW6 Rb2 Nb3 108.02(8) 1_465 . ?
O15 Rb2 Nb3 58.45(4) 1_465 . ?
O13 Rb2 Nb3 28.17(4) . . ?
OW3 Rb2 Nb3 65.75(6) . . ?
OW22 Rb2 Nb3 117.80(11) . . ?
OW26 Rb2 Nb6 134.95(14) 2_667 . ?
OW7 Rb2 Nb6 137.08(9) . . ?
O16 Rb2 Nb6 30.88(5) . . ?
OW4 Rb2 Nb6 96.11(6) 2_757 . ?
O9 Rb2 Nb6 84.86(5) 2_757 . ?
OW6 Rb2 Nb6 68.99(7) 1_465 . ?
O15 Rb2 Nb6 28.85(4) 1_465 . ?
O13 Rb2 Nb6 59.40(4) . . ?
OW3 Rb2 Nb6 105.61(6) . . ?
OW22 Rb2 Nb6 66.52(11) . . ?
Nb3 Rb2 Nb6 52.170(10) . . ?
C8 N1 Cu3 107.4(3) . . ?
C5 N2 Cu1 108.9(2) . . ?
C4 N3 Cu2 107.7(3) . . ?
C7 N4 Cu3 107.8(3) . . ?
C1 N5 Cu2 109.8(3) . . ?
C6 N6 Cu2 108.4(3) . . ?
C3 N7 Cu1 108.2(2) . . ?
C2 N8 Cu2 108.6(3) . . ?
N5 C1 C6 108.9(4) . . ?
N8 C2 C4 108.5(4) . . ?
N7 C3 C5 107.9(3) . . ?
N3 C4 C2 108.5(4) . . ?
N2 C5 C3 108.2(3) . . ?
N6 C6 C1 108.3(4) . . ?
N4 C7 C8 107.7(4) . . ?
N1 C8 C7 108.3(5) . . ?
Nb6 O1 Nb1 90.26(8) . . ?
Nb6 O1 Nb2 175.00(12) . . ?
Nb1 O1 Nb2 89.54(8) . . ?
Nb6 O1 Nb3 96.72(9) . . ?
Nb1 O1 Nb3 89.09(8) . . ?
Nb2 O1 Nb3 88.27(8) . . ?
Nb6 O1 Nb4 89.91(8) . . ?
Nb1 O1 Nb4 175.18(12) . . ?
Nb2 O1 Nb4 89.88(8) . . ?
Nb3 O1 Nb4 95.68(8) . . ?
Nb6 O1 Nb5 87.17(8) . . ?
Nb1 O1 Nb5 87.51(8) . . ?
Nb2 O1 Nb5 87.83(8) . . ?
Nb3 O1 Nb5 174.84(11) . . ?
Nb4 O1 Nb5 87.69(8) . . ?
Nb1 O6 Nb2 115.49(12) . . ?
Nb1 O8 Nb5 115.20(12) . . ?
Nb4 O9 Rb2 126.48(13) 1_545 2_757 ?
Nb4 O10 Nb5 115.49(12) 1_545 1_545 ?
Nb4 O10 Rb1 109.75(10) 1_545 . ?
Nb5 O10 Rb1 99.36(9) 1_545 . ?
Nb4 O10 Rb1A 98.12(16) 1_545 . ?
Nb5 O10 Rb1A 103.32(16) 1_545 . ?
Rb1 O10 Rb1A 11.83(12) . . ?
Nb6 O11 Nb5 114.75(12) . . ?
Nb5 O12 Nb2 114.87(12) . . ?
Nb5 O12 Rb1A 105.02(15) . 1_565 ?
Nb2 O12 Rb1A 99.08(16) . 1_565 ?
Nb5 O12 Rb1 98.36(9) . 1_565 ?
Nb2 O12 Rb1 110.81(10) . 1_565 ?
Rb1A O12 Rb1 11.76(12) 1_565 1_565 ?
Nb3 O13 Nb1 114.42(12) . . ?
Nb3 O13 Rb2 97.37(9) . . ?
Nb1 O13 Rb2 108.20(9) . . ?
Nb3 O14 Nb2 113.77(12) . . ?
Nb6 O15 Nb1 115.42(12) 1_645 1_645 ?
Nb6 O15 Rb2 97.80(9) 1_645 1_645 ?
Nb1 O15 Rb2 110.84(10) 1_645 1_645 ?
Nb3 O16 Nb6 111.90(13) . . ?
Nb3 O16 Rb2 106.30(10) . . ?
Nb6 O16 Rb2 105.84(10) . . ?
Nb4 O17 Nb2 115.70(12) . . ?
Nb4 O17 Rb1A 100.73(16) . 1_565 ?
Nb2 O17 Rb1A 101.58(16) . 1_565 ?
Nb4 O17 Rb1 95.53(9) . 1_565 ?
Nb2 O17 Rb1 99.00(9) . 1_565 ?
Rb1A O17 Rb1 7.72(12) 1_565 1_565 ?
Nb6 O18 Nb4 114.25(12) 1_545 1_545 ?
Nb3 O19 Nb4 113.30(12) . . ?
Rb1A OW6 Rb1 12.87(13) . . ?
Rb1A OW6 Rb2 102.54(19) . 1_645 ?
Rb1 OW6 Rb2 115.34(14) . 1_645 ?
Rb2 OW7 Rb1A 105.42(17) . 1_465 ?
Rb2 OW7 Rb1 102.39(11) . 1_465 ?
Rb1A OW7 Rb1 3.23(12) 1_465 1_465 ?
Rb1 OW9 Rb1A 10.31(10) 1_565 1_565 ?
Rb1A OW10 Rb1 8.98(15) 1_465 1_465 ?
OW32 OW11 Rb1 97.0(6) . . ?
OW27 OW22 Rb2 118.4(9) . . ?
OW23 OW25 Rb1 167.3(6) . . ?
OW23 OW25 Rb1A 162.3(6) . . ?
Rb1 OW25 Rb1A 10.26(10) . . ?
Rb1 OW28 Rb1A 7.11(11) . . ?
OW11 OW32 OW21 139.0(8) . . ?
OW11 OW32 Rb1 61.9(6) . . ?
OW21 OW32 Rb1 110.6(4) . . ?

loop_
_geom_bond_atom_site_label_1
_geom_bond_atom_site_label_2
_geom_bond_distance
_geom_bond_site_symmetry_2
_geom_bond_publ_flag
Nb1 O2 1.795(3) . ?
Nb1 O8 1.962(3) . ?
Nb1 O6 1.970(3) . ?
Nb1 O15 1.997(3) 1_465 ?
Nb1 O13 2.041(3) . ?
Nb1 O1 2.363(2) . ?
Nb1 Nb5 3.3204(5) . ?
Nb1 Nb3 3.3273(5) . ?
Nb1 Nb2 3.3337(6) . ?
Nb1 Nb6 3.3483(6) . ?
Nb1 Rb2 4.3917(7) . ?
Nb2 O5 1.781(3) . ?
Nb2 O6 1.972(3) . ?
Nb2 O12 1.979(3) . ?
Nb2 O17 1.992(3) . ?
Nb2 O14 2.039(3) . ?
Nb2 O1 2.370(2) . ?
Nb2 Nb3 3.3081(5) . ?
Nb2 Nb5 3.3349(5) . ?
Nb2 Nb4 3.3581(6) . ?
Nb2 Rb1A 3.860(6) 1_565 ?
Nb2 Rb1 4.1894(7) 1_565 ?
Nb3 O7 1.773(3) . ?
Nb3 O14 1.910(3) . ?
Nb3 O13 1.916(3) . ?
Nb3 O19 2.102(3) . ?
Nb3 O16 2.125(3) . ?
Nb3 O1 2.380(2) . ?
Nb3 Rb2 4.0256(7) . ?
Nb4 O9 1.762(3) 1_565 ?
Nb4 O10 1.936(3) 1_565 ?
Nb4 O17 1.974(3) . ?
Nb4 O18 1.999(3) 1_565 ?
Nb4 O19 2.126(3) . ?
Nb4 O1 2.384(2) . ?
Nb4 Nb5 3.3399(5) . ?
Nb4 Nb6 3.3524(6) . ?
Nb4 Rb1A 3.826(7) 1_565 ?
Nb4 Rb1 4.0813(8) 1_565 ?
Nb4 Rb2 4.3885(8) 2_767 ?
Nb5 O3 1.775(3) 1_565 ?
Nb5 O8 1.970(3) . ?
Nb5 O12 1.978(3) . ?
Nb5 O11 2.005(3) . ?
Nb5 O10 2.013(3) 1_565 ?
Nb5 O1 2.437(2) . ?
Nb5 Nb6 3.3086(5) . ?
Nb5 Rb1 3.8737(8) 1_565 ?
Nb5 Rb1A 4.012(6) 1_565 ?
Nb6 O4 1.771(3) 2_767 ?
Nb6 O11 1.923(3) . ?
Nb6 O15 1.964(3) 1_465 ?
Nb6 O18 1.993(3) 1_565 ?
Nb6 O16 2.151(3) . ?
Nb6 O1 2.361(2) . ?
Nb6 Rb2 4.0327(7) . ?
Cu1 N2 2.012(3) 2_757 ?
Cu1 N2 2.012(3) . ?
Cu1 N7 2.026(3) . ?
Cu1 N7 2.026(3) 2_757 ?
Cu2 N6 2.012(4) . ?
Cu2 N5 2.012(4) . ?
Cu2 N8 2.016(4) . ?
Cu2 N3 2.017(4) . ?
Cu3 N1 2.001(4) . ?
Cu3 N1 2.001(4) 2_766 ?
Cu3 N4 2.020(4) . ?
Cu3 N4 2.020(4) 2_766 ?
Rb1 Rb1A 0.623(6) . ?
Rb1 OW6 2.785(4) . ?
Rb1 OW28 2.862(9) . ?
Rb1 O10 2.998(3) . ?
Rb1 O12 3.056(3) 1_545 ?
Rb1 OW25 3.090(7) . ?
Rb1 OW11 3.134(5) . ?
Rb1 OW10 3.204(5) 1_645 ?
Rb1 OW9 3.274(4) 1_545 ?
Rb1 O17 3.387(3) 1_545 ?
Rb1 OW32 3.528(14) . ?
Rb1 OW7 3.588(4) 1_645 ?
Rb1A OW6 2.777(7) . ?
Rb1A OW10 2.793(8) 1_645 ?
Rb1A O17 2.930(7) 1_545 ?
Rb1A OW7 2.993(8) 1_645 ?
Rb1A O12 3.016(6) 1_545 ?
Rb1A O10 3.037(7) . ?
Rb1A OW25 3.333(10) . ?
Rb1A OW28 3.352(11) . ?
Rb1A OW9 3.434(8) 1_545 ?
Rb1A OW8 3.595(8) 1_545 ?
Rb1A Nb4 3.826(7) 1_545 ?
Rb2 OW26 2.769(7) 2_667 ?
Rb2 OW7 2.833(4) . ?
Rb2 O16 2.874(3) . ?
Rb2 OW4 3.024(3) 2_757 ?
Rb2 O9 3.106(3) 2_757 ?
Rb2 OW6 3.159(5) 1_465 ?
Rb2 O15 3.265(3) 1_465 ?
Rb2 O13 3.303(3) . ?
Rb2 OW3 3.469(4) . ?
Rb2 OW22 3.562(7) . ?
N1 C8 1.481(8) . ?
N2 C5 1.483(5) . ?
N3 C4 1.472(6) . ?
N4 C7 1.480(7) . ?
N5 C1 1.470(6) . ?
N6 C6 1.458(6) . ?
N7 C3 1.480(5) . ?
N8 C2 1.477(5) . ?
C1 C6 1.515(6) . ?
C2 C4 1.509(6) . ?
C3 C5 1.507(6) . ?
C7 C8 1.500(8) . ?
O3 Nb5 1.775(3) 1_545 ?
O4 Nb6 1.771(3) 2_767 ?
O9 Nb4 1.762(3) 1_545 ?
O9 Rb2 3.106(3) 2_757 ?
O10 Nb4 1.936(3) 1_545 ?
O10 Nb5 2.013(3) 1_545 ?
O12 Rb1A 3.016(6) 1_565 ?
O12 Rb1 3.056(3) 1_565 ?
O15 Nb6 1.964(3) 1_645 ?
O15 Nb1 1.997(2) 1_645 ?
O15 Rb2 3.265(3) 1_645 ?
O17 Rb1A 2.930(7) 1_565 ?
O17 Rb1 3.387(3) 1_565 ?
O18 Nb6 1.993(3) 1_545 ?
O18 Nb4 1.999(3) 1_545 ?
OW4 Rb2 3.024(3) 2_757 ?
OW6 Rb2 3.159(5) 1_645 ?
OW7 Rb1A 2.993(8) 1_465 ?
OW7 Rb1 3.588(4) 1_465 ?
OW8 Rb1A 3.595(8) 1_565 ?
OW9 Rb1 3.274(4) 1_565 ?
OW9 Rb1A 3.434(8) 1_565 ?
OW10 Rb1A 2.793(8) 1_465 ?
OW10 Rb1 3.204(5) 1_465 ?
OW11 OW32 1.280(12) . ?
OW21 OW32 1.623(15) . ?
OW22 OW27 0.798(8) . ?
OW23 OW25 1.185(10) . ?
OW24 OW24 1.522(12) 2_676 ?
OW26 Rb2 2.769(7) 2_667 ?
